data_7160954
loop_
_publ_author_name
'Husni P, Farooqe'
'Andrews P, Alex'
'Menon, Rajeev S.'

_publ_section_title
;
 Arylsulfone-driven divergence in base-mediated [3 + 3] benzannulation
 reactions of aurones: facile synthesis of substituted dibenzofurans.
;
_journal_issue 6
_journal_name_full 'Organic &amp; biomolecular chemistry'
_journal_page_first 1352
_journal_page_last 1357
_journal_paper_doi 10.1039/d5ob01723h
_journal_volume 24
_journal_year 2026
_chemical_formula_sum 'C20 H14 O3'
_chemical_formula_weight 302.31
_space_group_crystal_system monoclinic
_space_group_IT_number 15
_space_group_name_Hall '-C 2yc'
_space_group_name_H-M_alt 'C 1 2/c 1'
_atom_sites_solution_hydrogens geom
_atom_sites_solution_primary 'Intrinsic Phasing'
_audit_creation_method
;FinalCif 2024.9-0 by Daniel Kratzert, Freiburg 2025, 
https://dkratzert.de/finalcif.html
;
_audit_update_record
;
2025-06-01 deposited with the CCDC.	2026-01-15 downloaded from the CCDC.
;
_cell_angle_alpha 90
_cell_angle_beta 121.2430(10)
_cell_angle_gamma 90
_cell_formula_units_Z 8
_cell_length_a 22.6137(9)
_cell_length_b 7.8287(3)
_cell_length_c 18.7543(8)
_cell_measurement_reflns_used 9906
_cell_measurement_temperature 100.14999999999998
_cell_measurement_theta_max 28.2655
_cell_measurement_theta_min 2.3109
_cell_measurement_wavelength 0.71073
_cell_volume 2838.7(2)
_computing_cell_refinement 'SAINT V8.41 (Bruker AXS LLC)'
_computing_data_collection 'Bruker Instrument Service v8.5.0.27.Release'
_computing_data_reduction 'SAINT V8.41 (Bruker AXS LLC)'
_computing_molecular_graphics 'shelXle (C.B. Huebschle, rev 1503)'
_computing_structure_refinement 'SHELXL-2019/2 (Sheldrick, 2019)'
_computing_structure_solution 'SHELXT 2018/2 (Sheldrick, 2018)'
_diffrn_ambient_temperature 100(2)
_diffrn_detector CPAD
_diffrn_detector_area_resol_mean 7.391
_diffrn_detector_type 'Bruker PHOTON III C14'
_diffrn_measured_fraction_theta_full 1.000
_diffrn_measured_fraction_theta_max 0.998
_diffrn_measurement_details
;<Phi   scan: start= 360.0; len= 180.0; end= 540.0 at [Counterclockwise Eulerian 
angles: dx= 45.00 mm theta=   0.000 deg omega=   0.000 deg chi=  54.740 deg] 
measure for 1.0 seconds; frame angle 1.00 degrees, wavelength=0.71073>
<Phi   scan: start= 180.0; len= 180.0; end= 360.0 at [Counterclockwise Eulerian 
angles: dx= 45.00 mm theta=   0.000 deg omega=   0.000 deg chi=  54.740 deg] 
measure for 1.0 seconds; frame angle 1.00 degrees, wavelength=0.71073>
<Phi   scan: start= 180.0; len= 272.0; end= 452.0 at [Counterclockwise Eulerian 
angles: dx= 45.00 mm theta=   4.921 deg omega=   4.261 deg chi= -44.500 deg] 
measure for 2.5 seconds; frame angle 0.50 degrees, wavelength=0.71073>
<Omega scan: start= 324.6; len=  65.5; end= 390.1 at [Counterclockwise Eulerian 
angles: dx= 45.00 mm theta=   9.665 deg phi=  36.000 deg chi=  68.500 deg] 
measure for 2.5 seconds; frame angle 0.50 degrees, wavelength=0.71073>
<Omega scan: start=   5.2; len= 114.5; end= 119.7 at [Counterclockwise Eulerian 
angles: dx= 45.00 mm theta=   4.921 deg phi= 144.000 deg chi= -44.500 deg] 
measure for 2.5 seconds; frame angle 0.50 degrees, wavelength=0.71073>
<Omega scan: start= 324.6; len=  61.0; end= 385.6 at [Counterclockwise Eulerian 
angles: dx= 45.00 mm theta=   7.383 deg phi= 360.000 deg chi=  68.500 deg] 
measure for 2.5 seconds; frame angle 0.50 degrees, wavelength=0.71073>
<Phi   scan: start= 204.0; len= 224.0; end= 428.0 at [Counterclockwise Eulerian 
angles: dx= 45.00 mm theta=   4.921 deg omega=   3.663 deg chi= -24.000 deg] 
measure for 2.5 seconds; frame angle 0.50 degrees, wavelength=0.71073>
;
_diffrn_measurement_device 'KAPPA diffractometer'
_diffrn_measurement_device_type 'Bruker D8 QUEST'
_diffrn_measurement_method '\w and \f scans'
_diffrn_measurement_specimen_support Fibre-loope
_diffrn_radiation_monochromator 'multilayer mirror'
_diffrn_radiation_type MoK\a
_diffrn_radiation_wavelength 0.71073
_diffrn_reflns_av_R_equivalents 0.0412
_diffrn_reflns_av_unetI/netI 0.0170
_diffrn_reflns_Laue_measured_fraction_full 1.000
_diffrn_reflns_Laue_measured_fraction_max 0.998
_diffrn_reflns_limit_h_max 30
_diffrn_reflns_limit_h_min -30
_diffrn_reflns_limit_k_max 10
_diffrn_reflns_limit_k_min -10
_diffrn_reflns_limit_l_max 24
_diffrn_reflns_limit_l_min -24
_diffrn_reflns_number 44745
_diffrn_reflns_point_group_measured_fraction_full 1.000
_diffrn_reflns_point_group_measured_fraction_max 0.998
_diffrn_reflns_reduction_process narrow-frame
_diffrn_reflns_theta_full 25.242
_diffrn_reflns_theta_max 28.307
_diffrn_reflns_theta_min 2.107
_diffrn_source 'microfocus sealed tube'
_diffrn_source_current 1.403
_diffrn_source_target Mo
_diffrn_source_type 'Incoatec I\mS 3.0'
_diffrn_source_voltage 50.0
_exptl_absorpt_coefficient_mu 0.095
_exptl_absorpt_correction_T_max 0.996
_exptl_absorpt_correction_T_min 0.983
_exptl_absorpt_correction_type multi-scan
_exptl_absorpt_process_details
;Krause, L., Herbst-Irmer, R., Sheldrick, G. M., Stalke, D. (2015).
"Comparison of silver and molybdenum microfocus X-ray sources for single-crystal
 structure determination"
J. Appl. Cryst. 48, 3-10.
doi:10.1107/S1600576714022985
;
_exptl_crystal_colour 'clear colourless'
_exptl_crystal_density_diffrn 1.415
_exptl_crystal_description block
_exptl_crystal_F_000 1264
_exptl_crystal_size_max 0.185
_exptl_crystal_size_mid 0.125
_exptl_crystal_size_min 0.038
_refine_diff_density_max 0.361
_refine_diff_density_min -0.208
_refine_diff_density_rms 0.045
_refine_ls_extinction_coef 0.0013(3)
_refine_ls_extinction_expression Fc^*^=kFc[1+0.001xFc^2^\l^3^/sin(2\q)]^-1/4^
_refine_ls_extinction_method 'SHELXL-2019/2 (Sheldrick 2019)'
_refine_ls_goodness_of_fit_ref 1.042
_refine_ls_hydrogen_treatment constr
_refine_ls_matrix_type full
_refine_ls_number_parameters 210
_refine_ls_number_reflns 3528
_refine_ls_number_restraints 0
_refine_ls_restrained_S_all 1.042
_refine_ls_R_factor_all 0.0382
_refine_ls_R_factor_gt 0.0346
_refine_ls_shift/su_max 0.001
_refine_ls_shift/su_mean 0.000
_refine_ls_structure_factor_coef Fsqd
_refine_ls_weighting_details 'w=1/[\s^2^(Fo^2^)+(0.0485P)^2^+2.4309P] where P=(Fo^2^+2Fc^2^)/3'
_refine_ls_weighting_scheme calc
_refine_ls_wR_factor_gt 0.0938
_refine_ls_wR_factor_ref 0.0966
_reflns_Friedel_coverage 0.000
_reflns_number_gt 3212
_reflns_number_total 3528
_reflns_threshold_expression 'I > 2\s(I)'
_cod_data_source_file d5ob01723h2.cif
_cod_data_source_block FH79_a
_cod_depositor_comments
;
The following automatic conversions were performed:

data item '_exptl_absorpt_correction_type' value 'Multi-Scan' was
changed to 'multi-scan' in accordance with the
/home/data/users/saulius/crontab/automatic-downloads/rss-feeds/RSC/lib/dictionaries/cif_core.dic
dictionary named 'cif_core.dic' version 2.4.2 last updated on
2011-04-26.

Automatic conversion script
Id: cif_fix_values 8170 2020-07-09 18:12:32Z antanas 
;
_cod_original_sg_symbol_H-M 'C 2/c'
_cod_database_code 7160954
_shelx_shelxl_version_number 2019/3
_shelx_space_group_comment
;
The symmetry employed for this shelxl refinement is uniquely defined
by the following loop, which should always be used as a source of
symmetry information in preference to the above space-group names.
They are only intended as comments.
;
_exptl_bruker_absorpt_correction_t_ratio 0.9281
_shelx_estimated_absorpt_t_min 0.983
_shelx_estimated_absorpt_t_max 0.996
_diffrn_measurement_bruker_total_exposure_time 4045.0
_diffrn_reflns_bruker_av_norm_i 5466.614
_diffrn_reflns_bruker_number_gt 39291
_computing_bruker_data_scaling 'SADABS-2016/2 - Bruker AXS area detector scaling and absorption correction'
_geom_details
; All esds (except the esd in the dihedral angle between two l.s. planes)
 are estimated using the full covariance matrix.  The cell esds are taken
 into account individually in the estimation of esds in distances, angles
 and torsion angles; correlations between esds in cell parameters are only
 used when they are defined by crystal symmetry.  An approximate (isotropic)
 treatment of cell esds is used for estimating esds involving l.s. planes.
;

loop_
_space_group_symop_operation_xyz
'x, y, z'
'-x, y, -z+1/2'
'x+1/2, y+1/2, z'
'-x+1/2, y+1/2, -z+1/2'
'-x, -y, -z'
'x, -y, z-1/2'
'-x+1/2, -y+1/2, -z'
'x+1/2, -y+1/2, z-1/2'

loop_
_atom_site_label
_atom_site_type_symbol
_atom_site_fract_x
_atom_site_fract_y
_atom_site_fract_z
_atom_site_U_iso_or_equiv
_atom_site_adp_type
_atom_site_occupancy
_atom_site_site_symmetry_order
_atom_site_calc_flag
_atom_site_refinement_flags_posn
_atom_site_refinement_flags_adp
_atom_site_refinement_flags_occupancy
_atom_site_disorder_assembly
_atom_site_disorder_group
O1 O 0.57965(3) 0.76330(9) 0.60745(4) 0.01550(16) Uani 1 1 d . . . . .
O2 O 0.62839(4) 0.42514(10) 0.35387(5) 0.01879(17) Uani 1 1 d . . . . .
O3 O 0.71492(4) 0.44320(10) 0.48695(5) 0.02165(18) Uani 1 1 d . . . . .
C1 C 0.51499(5) 0.82053(12) 0.58784(6) 0.0150(2) Uani 1 1 d . . . . .
C2 C 0.50033(5) 0.89166(13) 0.64441(6) 0.0180(2) Uani 1 1 d . . . . .
H2 H 0.534907 0.905545 0.701557 0.022 Uiso 1 1 calc R U . . .
C3 C 0.43225(6) 0.94175(13) 0.61316(7) 0.0191(2) Uani 1 1 d . . . . .
H3 H 0.420049 0.992793 0.649725 0.023 Uiso 1 1 calc R U . . .
C4 C 0.38119(5) 0.91891(13) 0.52916(7) 0.0190(2) Uani 1 1 d . . . . .
H4 H 0.335079 0.954037 0.509842 0.023 Uiso 1 1 calc R U . . .
C5 C 0.39708(5) 0.84565(13) 0.47376(6) 0.0170(2) Uani 1 1 d . . . . .
H5 H 0.362319 0.829875 0.416832 0.020 Uiso 1 1 calc R U . . .
C6 C 0.46534(5) 0.79552(12) 0.50350(6) 0.0145(2) Uani 1 1 d . . . . .
C7 C 0.50198(5) 0.71371(12) 0.46822(6) 0.0143(2) Uani 1 1 d . . . . .
C8 C 0.57056(5) 0.69796(12) 0.53386(6) 0.01376(19) Uani 1 1 d . . . . .
C9 C 0.48408(5) 0.65066(13) 0.38992(6) 0.0161(2) Uani 1 1 d . . . . .
H9 H 0.437911 0.658769 0.344045 0.019 Uiso 1 1 calc R U . . .
C10 C 0.53522(5) 0.57601(12) 0.38070(6) 0.0160(2) Uani 1 1 d . . . . .
H10 H 0.523494 0.532304 0.327683 0.019 Uiso 1 1 calc R U . . .
C11 C 0.60410(5) 0.56292(12) 0.44757(6) 0.0144(2) Uani 1 1 d . . . . .
C12 C 0.62377(5) 0.62541(12) 0.52743(6) 0.01349(19) Uani 1 1 d . . . . .
C13 C 0.65568(5) 0.47235(12) 0.43408(6) 0.0152(2) Uani 1 1 d . . . . .
C14 C 0.67495(6) 0.32950(14) 0.33763(7) 0.0220(2) Uani 1 1 d . . . . .
H14A H 0.650734 0.295925 0.278775 0.033 Uiso 1 1 calc R U . . .
H14B H 0.690738 0.227064 0.372746 0.033 Uiso 1 1 calc R U . . .
H14C H 0.714898 0.400756 0.350385 0.033 Uiso 1 1 calc R U . . .
C15 C 0.69453(5) 0.61528(12) 0.60311(6) 0.01371(19) Uani 1 1 d . . . . .
C16 C 0.70600(5) 0.51194(13) 0.66963(6) 0.0159(2) Uani 1 1 d . . . . .
H16 H 0.668534 0.450430 0.666573 0.019 Uiso 1 1 calc R U . . .
C17 C 0.77166(5) 0.49781(13) 0.74046(6) 0.0173(2) Uani 1 1 d . . . . .
H17 H 0.779144 0.425298 0.785015 0.021 Uiso 1 1 calc R U . . .
C18 C 0.82615(5) 0.59014(13) 0.74570(6) 0.0172(2) Uani 1 1 d . . . . .
H18 H 0.871123 0.580385 0.793822 0.021 Uiso 1 1 calc R U . . .
C19 C 0.81502(5) 0.69695(13) 0.68061(6) 0.0172(2) Uani 1 1 d . . . . .
H19 H 0.852278 0.761330 0.684716 0.021 Uiso 1 1 calc R U . . .
C20 C 0.74948(5) 0.70973(12) 0.60952(6) 0.0157(2) Uani 1 1 d . . . . .
H20 H 0.742075 0.782910 0.565206 0.019 Uiso 1 1 calc R U . . .

loop_
_atom_site_aniso_label
_atom_site_aniso_U_11
_atom_site_aniso_U_22
_atom_site_aniso_U_33
_atom_site_aniso_U_23
_atom_site_aniso_U_13
_atom_site_aniso_U_12
O1 0.0127(3) 0.0198(3) 0.0146(3) -0.0020(3) 0.0075(3) 0.0008(3)
O2 0.0204(4) 0.0216(4) 0.0171(4) -0.0024(3) 0.0117(3) 0.0018(3)
O3 0.0161(4) 0.0268(4) 0.0215(4) -0.0039(3) 0.0094(3) 0.0029(3)
C1 0.0127(4) 0.0149(4) 0.0186(5) 0.0013(3) 0.0090(4) 0.0001(3)
C2 0.0177(5) 0.0199(5) 0.0184(5) -0.0013(4) 0.0108(4) -0.0010(4)
C3 0.0209(5) 0.0188(5) 0.0236(5) 0.0006(4) 0.0158(4) 0.0015(4)
C4 0.0162(5) 0.0185(5) 0.0246(5) 0.0045(4) 0.0123(4) 0.0029(4)
C5 0.0143(5) 0.0175(5) 0.0187(5) 0.0030(4) 0.0082(4) 0.0011(3)
C6 0.0145(5) 0.0135(4) 0.0163(4) 0.0017(3) 0.0086(4) -0.0002(3)
C7 0.0132(4) 0.0136(4) 0.0167(4) 0.0019(3) 0.0080(4) 0.0003(3)
C8 0.0147(5) 0.0136(4) 0.0137(4) -0.0003(3) 0.0078(4) -0.0010(3)
C9 0.0140(4) 0.0171(4) 0.0150(4) 0.0016(3) 0.0059(4) 0.0005(3)
C10 0.0171(5) 0.0172(4) 0.0135(4) 0.0002(3) 0.0077(4) -0.0004(3)
C11 0.0151(4) 0.0135(4) 0.0157(4) 0.0010(3) 0.0088(4) 0.0001(3)
C12 0.0128(4) 0.0130(4) 0.0151(4) 0.0009(3) 0.0076(4) -0.0004(3)
C13 0.0179(5) 0.0131(4) 0.0171(5) -0.0006(3) 0.0109(4) -0.0018(3)
C14 0.0253(5) 0.0231(5) 0.0237(5) -0.0044(4) 0.0170(4) 0.0011(4)
C15 0.0127(4) 0.0146(4) 0.0143(4) -0.0016(3) 0.0074(4) 0.0010(3)
C16 0.0149(4) 0.0175(4) 0.0173(4) -0.0003(3) 0.0098(4) -0.0012(3)
C17 0.0187(5) 0.0184(5) 0.0153(4) 0.0014(3) 0.0091(4) 0.0022(4)
C18 0.0144(5) 0.0186(5) 0.0160(4) -0.0025(4) 0.0060(4) 0.0021(4)
C19 0.0141(5) 0.0171(4) 0.0206(5) -0.0021(4) 0.0091(4) -0.0020(3)
C20 0.0158(5) 0.0156(4) 0.0166(4) 0.0007(3) 0.0089(4) 0.0000(3)

loop_
_atom_type_symbol
_atom_type_description
_atom_type_scat_dispersion_real
_atom_type_scat_dispersion_imag
_atom_type_scat_source
C C 0.0033 0.0016 'International Tables Vol C Tables 4.2.6.8 and 6.1.1.4'
H H 0.0000 0.0000 'International Tables Vol C Tables 4.2.6.8 and 6.1.1.4'
O O 0.0106 0.0060 'International Tables Vol C Tables 4.2.6.8 and 6.1.1.4'

loop_
_geom_angle_atom_site_label_1
_geom_angle_atom_site_label_2
_geom_angle_atom_site_label_3
_geom_angle
_geom_angle_site_symmetry_1
_geom_angle_site_symmetry_3
_geom_angle_publ_flag
C8 O1 C1 105.35(7) . . ?
C13 O2 C14 114.50(8) . . ?
C2 C1 O1 124.57(9) . . ?
C2 C1 C6 123.55(9) . . ?
O1 C1 C6 111.88(9) . . ?
C1 C2 C3 116.37(9) . . ?
C2 C3 C4 121.68(10) . . ?
C5 C4 C3 120.85(10) . . ?
C4 C5 C6 118.59(9) . . ?
C5 C6 C1 118.96(9) . . ?
C5 C6 C7 135.70(9) . . ?
C1 C6 C7 105.32(8) . . ?
C9 C7 C8 118.63(9) . . ?
C9 C7 C6 135.55(9) . . ?
C8 C7 C6 105.81(8) . . ?
O1 C8 C12 123.34(8) . . ?
O1 C8 C7 111.63(8) . . ?
C12 C8 C7 125.02(9) . . ?
C10 C9 C7 118.40(9) . . ?
C9 C10 C11 121.96(9) . . ?
C10 C11 C12 120.95(9) . . ?
C10 C11 C13 118.93(9) . . ?
C12 C11 C13 120.03(9) . . ?
C8 C12 C11 115.03(9) . . ?
C8 C12 C15 119.24(8) . . ?
C11 C12 C15 125.70(9) . . ?
O3 C13 O2 122.44(9) . . ?
O3 C13 C11 125.64(9) . . ?
O2 C13 C11 111.91(8) . . ?
C16 C15 C20 119.09(9) . . ?
C16 C15 C12 119.48(9) . . ?
C20 C15 C12 121.42(9) . . ?
C17 C16 C15 120.78(9) . . ?
C18 C17 C16 119.68(9) . . ?
C17 C18 C19 120.09(9) . . ?
C18 C19 C20 120.16(9) . . ?
C19 C20 C15 120.17(9) . . ?

loop_
_geom_bond_atom_site_label_1
_geom_bond_atom_site_label_2
_geom_bond_distance
_geom_bond_site_symmetry_2
_geom_bond_publ_flag
O1 C8 1.3836(11) . ?
O1 C1 1.3843(12) . ?
O2 C13 1.3482(12) . ?
O2 C14 1.4471(12) . ?
O3 C13 1.2049(13) . ?
C1 C2 1.3823(14) . ?
C1 C6 1.3995(14) . ?
C2 C3 1.3897(15) . ?
C3 C4 1.4000(15) . ?
C4 C5 1.3872(15) . ?
C5 C6 1.3982(13) . ?
C6 C7 1.4502(14) . ?
C7 C9 1.3954(14) . ?
C7 C8 1.3985(13) . ?
C8 C12 1.3911(13) . ?
C9 C10 1.3842(14) . ?
C10 C11 1.4084(13) . ?
C11 C12 1.4105(13) . ?
C11 C13 1.4944(13) . ?
C12 C15 1.4918(13) . ?
C15 C16 1.3938(13) . ?
C15 C20 1.3966(14) . ?
C16 C17 1.3911(14) . ?
C17 C18 1.3874(15) . ?
C18 C19 1.3907(14) . ?
C19 C20 1.3909(14) . ?

loop_
_geom_torsion_atom_site_label_1
_geom_torsion_atom_site_label_2
_geom_torsion_atom_site_label_3
_geom_torsion_atom_site_label_4
_geom_torsion
_geom_torsion_site_symmetry_1
_geom_torsion_site_symmetry_2
_geom_torsion_site_symmetry_3
_geom_torsion_site_symmetry_4
_geom_torsion_publ_flag
C8 O1 C1 C2 178.20(9) . . . . ?
C8 O1 C1 C6 -0.88(11) . . . . ?
O1 C1 C2 C3 -179.99(9) . . . . ?
C6 C1 C2 C3 -1.01(15) . . . . ?
C1 C2 C3 C4 0.92(15) . . . . ?
C2 C3 C4 C5 -0.33(16) . . . . ?
C3 C4 C5 C6 -0.24(15) . . . . ?
C4 C5 C6 C1 0.17(14) . . . . ?
C4 C5 C6 C7 178.29(11) . . . . ?
C2 C1 C6 C5 0.48(15) . . . . ?
O1 C1 C6 C5 179.57(8) . . . . ?
C2 C1 C6 C7 -178.16(9) . . . . ?
O1 C1 C6 C7 0.94(11) . . . . ?
C5 C6 C7 C9 -0.3(2) . . . . ?
C1 C6 C7 C9 178.03(11) . . . . ?
C5 C6 C7 C8 -178.89(11) . . . . ?
C1 C6 C7 C8 -0.60(10) . . . . ?
C1 O1 C8 C12 -179.27(9) . . . . ?
C1 O1 C8 C7 0.47(10) . . . . ?
C9 C7 C8 O1 -178.82(8) . . . . ?
C6 C7 C8 O1 0.09(11) . . . . ?
C9 C7 C8 C12 0.92(15) . . . . ?
C6 C7 C8 C12 179.83(9) . . . . ?
C8 C7 C9 C10 -0.31(14) . . . . ?
C6 C7 C9 C10 -178.81(10) . . . . ?
C7 C9 C10 C11 -0.25(15) . . . . ?
C9 C10 C11 C12 0.27(15) . . . . ?
C9 C10 C11 C13 176.75(9) . . . . ?
O1 C8 C12 C11 178.84(8) . . . . ?
C7 C8 C12 C11 -0.87(14) . . . . ?
O1 C8 C12 C15 0.40(14) . . . . ?
C7 C8 C12 C15 -179.31(9) . . . . ?
C10 C11 C12 C8 0.26(13) . . . . ?
C13 C11 C12 C8 -176.18(8) . . . . ?
C10 C11 C12 C15 178.58(9) . . . . ?
C13 C11 C12 C15 2.14(14) . . . . ?
C14 O2 C13 O3 2.98(14) . . . . ?
C14 O2 C13 C11 -177.18(8) . . . . ?
C10 C11 C13 O3 -175.25(10) . . . . ?
C12 C11 C13 O3 1.26(15) . . . . ?
C10 C11 C13 O2 4.91(13) . . . . ?
C12 C11 C13 O2 -178.57(8) . . . . ?
C8 C12 C15 C16 65.64(12) . . . . ?
C11 C12 C15 C16 -112.61(11) . . . . ?
C8 C12 C15 C20 -113.14(11) . . . . ?
C11 C12 C15 C20 68.61(13) . . . . ?
C20 C15 C16 C17 -2.22(15) . . . . ?
C12 C15 C16 C17 178.97(9) . . . . ?
C15 C16 C17 C18 1.25(15) . . . . ?
C16 C17 C18 C19 0.35(15) . . . . ?
C17 C18 C19 C20 -0.94(15) . . . . ?
C18 C19 C20 C15 -0.06(15) . . . . ?
C16 C15 C20 C19 1.62(14) . . . . ?
C12 C15 C20 C19 -179.59(9) . . . . ?

loop_
_bruker_diffrn_runs_axis
_bruker_diffrn_runs_distance
_bruker_diffrn_runs_theta
_bruker_diffrn_runs_omega
_bruker_diffrn_runs_phi
_bruker_diffrn_runs_chi
_bruker_diffrn_runs_width
_bruker_diffrn_runs_images
_bruker_diffrn_runs_time
_bruker_diffrn_runs_wavelength
_bruker_diffrn_runs_voltage
_bruker_diffrn_runs_current
_bruker_diffrn_runs_temperature
Phi 45.0 0.0 0.0 0.0 54.74 1.0 180 1.0 0.71073 50.0 1.4 100.14999999999998
Phi 45.0 0.0 0.0 180.0 54.74 1.0 180 1.0 0.71073 50.0 1.4 100.14999999999998
Phi 45.0 4.9215 4.261106361824554 -180.0 -44.5 0.5 544 2.5 0.71073 50.0 1.4 100.14999999999998
Omega 45.0 9.6645 -35.393 36.0 68.5 0.5 131 2.5 0.71073 50.0 1.4 100.14999999999998
Omega 45.0 4.9215 5.231 144.0 -44.5 0.5 229 2.5 0.71073 50.0 1.4 100.14999999999998
Omega 45.0 7.3825 -35.393 0.0 68.5 0.5 122 2.5 0.71073 50.0 1.4 100.14999999999998
Phi 45.0 4.9215 3.663 -156.0 -24.0 0.5 448 2.5 0.71073 50.0 1.4 100.14999999999998
